data_7115655
loop_
_publ_author_name
'Sebastian Schafer'
'Ralf Koppe'
'Michael T. Gamer'
'Peter W. Roesky'

_publ_section_title
;
 Zinc-silylene complexes
;
_journal_name_full Chem.Commun.
_journal_page_first 11401
_journal_paper_doi 10.1039/C4cc04714A
_journal_volume 50
_journal_year 2014
_chemical_formula_moiety 'C54 H66 Cl2 N4 Si2 Zn2'
_chemical_formula_sum 'C54 H66 Cl2 N4 Si2 Zn2'
_chemical_formula_weight 1028.92
_chemical_name_systematic
;
 ?
;
_space_group_crystal_system monoclinic
_space_group_IT_number 14
_space_group_name_Hall '-P 2yn'
_space_group_name_H-M_alt 'P 1 21/n 1'
_symmetry_space_group_name_Hall '-P 2yn'
_symmetry_space_group_name_H-M 'P 1 21/n 1'
_atom_sites_solution_hydrogens geom
_atom_sites_solution_primary iterative
_audit_creation_date 2013-11-13
_audit_creation_method
;
Olex2 1.2
(compiled 2013.09.17 svn.r2790 for OlexSys, GUI svn.r4601)
;
_cell_angle_alpha 90
_cell_angle_beta 104.21(3)
_cell_angle_gamma 90
_cell_formula_units_Z 2
_cell_length_a 12.479(3)
_cell_length_b 14.937(3)
_cell_length_c 14.850(3)
_cell_measurement_reflns_used 20594
_cell_measurement_temperature 200(2)
_cell_measurement_theta_max 29.64
_cell_measurement_theta_min 1.68
_cell_volume 2683.3(11)
_computing_cell_refinement 'STOE X-AREA'
_computing_data_collection 'STOE X-AREA'
_computing_data_reduction 'STOE X-RED'
_computing_molecular_graphics
;
O. V. Dolomanov, L. J. Bourhis, R. J. Gildea, J. A. K. Howard and H. Puschmann,
OLEX2: a complete structure solution, refinement and analysis program.
J. Appl. Cryst. (2009). 42, 339-341.
;
_computing_publication_material
;
O. V. Dolomanov, L. J. Bourhis, R. J. Gildea, J. A. K. Howard and H. Puschmann,
OLEX2: a complete structure solution, refinement and analysis program.
J. Appl. Cryst. (2009). 42, 339-341.
;
_computing_structure_refinement
;
SHELX, G.M. Sheldrick, Acta Cryst.
(2008). A64, 112-122
;
_computing_structure_solution 'SUPERFLIP, J. Appl. Cryst. (2007) 40, 786-790'
_diffrn_ambient_temperature 200.15
_diffrn_detector_area_resol_mean 6.67
_diffrn_measured_fraction_theta_full 0.998
_diffrn_measured_fraction_theta_max 0.998
_diffrn_measurement_device_type 'Bruker P4'
_diffrn_measurement_method '\w scans'
_diffrn_radiation_monochromator graphite
_diffrn_radiation_type MoK\a
_diffrn_radiation_wavelength 0.71073
_diffrn_reflns_av_R_equivalents 0.0388
_diffrn_reflns_av_unetI/netI 0.0331
_diffrn_reflns_Laue_measured_fraction_full 0.998
_diffrn_reflns_Laue_measured_fraction_max 0.998
_diffrn_reflns_limit_h_max 15
_diffrn_reflns_limit_h_min -11
_diffrn_reflns_limit_k_max 18
_diffrn_reflns_limit_k_min -17
_diffrn_reflns_limit_l_max 17
_diffrn_reflns_limit_l_min -17
_diffrn_reflns_number 20474
_diffrn_reflns_point_group_measured_fraction_full 0.998
_diffrn_reflns_point_group_measured_fraction_max 0.998
_diffrn_reflns_theta_full 25.242
_diffrn_reflns_theta_max 25.511
_diffrn_reflns_theta_min 1.915
_diffrn_source 'sealed X-ray tube, 12 x 0.4 mm long-fine focus'
_exptl_absorpt_coefficient_mu 1.076
_exptl_absorpt_correction_T_max 0.7779
_exptl_absorpt_correction_T_min 0.5936
_exptl_absorpt_correction_type integration
_exptl_absorpt_process_details 'STOE X-RED & X-SHAPE'
_exptl_crystal_colour colourless
_exptl_crystal_density_diffrn 1.273
_exptl_crystal_description fragment
_exptl_crystal_F_000 1080
_exptl_crystal_size_max 0.701
_exptl_crystal_size_mid 0.525
_exptl_crystal_size_min 0.319
_refine_diff_density_max 0.360
_refine_diff_density_min -0.282
_refine_diff_density_rms 0.046
_refine_ls_extinction_method none
_refine_ls_goodness_of_fit_ref 0.920
_refine_ls_hydrogen_treatment constr
_refine_ls_matrix_type full
_refine_ls_number_parameters 295
_refine_ls_number_reflns 4991
_refine_ls_number_restraints 0
_refine_ls_restrained_S_all 0.920
_refine_ls_R_factor_all 0.0377
_refine_ls_R_factor_gt 0.0265
_refine_ls_shift/su_max 0.001
_refine_ls_shift/su_mean 0.000
_refine_ls_structure_factor_coef Fsqd
_refine_ls_weighting_details
;
 w=1/[\s^2^(Fo^2^)+(0.0400P)^2^]
 where P=(Fo^2^+2Fc^2^)/3
;
_refine_ls_weighting_scheme calc
_refine_ls_wR_factor_gt 0.0608
_refine_ls_wR_factor_ref 0.0628
_reflns_Friedel_coverage 0.000
_reflns_number_gt 3951
_reflns_number_total 4991
_reflns_threshold_expression 'I > 2\s(I)'
_cod_data_source_file c4cc04714a2.cif
_cod_data_source_block seb61-1_2mono
_cod_original_cell_volume 2683.5(10)
_cod_database_code 7115655
_shelxl_version_number 2013-2
_shelx_space_group_comment
;
The symmetry employed for this shelxl refinement is uniquely defined
by the following loop, which should always be used as a source of
symmetry information in preference to the above space-group names.
They are only intended as comments.
;
_olex2_refinement_description
;
1. Fixed Uiso
 At 1.2 times of:
  All C(H) groups
 At 1.5 times of:
  All C(H,H,H) groups
2.a Aromatic/amide H refined with riding coordinates:
 C2(H2), C3(H3), C4(H4), C5(H5), C6(H6), C8(H8), C9(H9), C10(H10), C11(H11),
 C12(H12), C15(H15), C16(H16), C17(H17), C18(H18), C19(H19)
2.b Idealised Me refined as rotating group:
 C21(H21A,H21B,H21C), C22(H22A,H22B,H22C), C23(H23A,H23B,H23C), C25(H25A,H25B,
 H25C), C26(H26A,H26B,H26C), C27(H27A,H27B,H27C)
;

loop_
_space_group_symop_operation_xyz
'x, y, z'
'-x+1/2, y+1/2, -z+1/2'
'-x, -y, -z'
'x-1/2, -y-1/2, z-1/2'

loop_
_atom_site_label
_atom_site_type_symbol
_atom_site_fract_x
_atom_site_fract_y
_atom_site_fract_z
_atom_site_U_iso_or_equiv
_atom_site_adp_type
_atom_site_occupancy
_atom_site_site_symmetry_order
_atom_site_calc_flag
_atom_site_refinement_flags_posn
_atom_site_refinement_flags_adp
Zn1 Zn 0.47635(2) 0.46007(2) 0.10098(2) 0.03310(7) Uani 1 1 d . .
Cl1 Cl 0.58687(4) 0.57939(3) 0.06693(3) 0.03752(11) Uani 1 1 d . .
Si1 Si 0.58509(4) 0.33040(3) 0.16382(3) 0.02934(11) Uani 1 1 d . .
N1 N 0.55882(12) 0.22923(9) 0.09231(9) 0.0298(3) Uani 1 1 d . .
N2 N 0.71453(12) 0.29551(9) 0.13733(9) 0.0310(3) Uani 1 1 d . .
C1 C 0.59074(15) 0.28991(12) 0.28533(11) 0.0331(4) Uani 1 1 d . .
C2 C 0.65074(15) 0.21458(13) 0.32353(12) 0.0396(4) Uani 1 1 d . .
H2 H 0.6964 0.1854 0.2899 0.047 Uiso 1 1 calc R U
C3 C 0.64543(16) 0.18110(14) 0.40942(13) 0.0447(5) Uani 1 1 d . .
H3 H 0.6861 0.1291 0.4339 0.054 Uiso 1 1 calc R U
C4 C 0.58015(17) 0.22426(16) 0.45905(13) 0.0502(5) Uani 1 1 d . .
H4 H 0.5764 0.2019 0.5181 0.060 Uiso 1 1 calc R U
C5 C 0.52090(18) 0.29908(16) 0.42363(14) 0.0530(6) Uani 1 1 d . .
H5 H 0.4769 0.3287 0.4584 0.064 Uiso 1 1 calc R U
C6 C 0.52523(16) 0.33158(14) 0.33674(13) 0.0428(5) Uani 1 1 d . .
H6 H 0.4830 0.3828 0.3121 0.051 Uiso 1 1 calc R U
C7 C 0.35025(15) 0.50812(12) 0.14695(12) 0.0341(4) Uani 1 1 d . .
C8 C 0.24914(17) 0.46472(14) 0.13244(13) 0.0449(5) Uani 1 1 d . .
H8 H 0.2421 0.4065 0.1059 0.054 Uiso 1 1 calc R U
C9 C 0.15761(18) 0.50306(18) 0.15528(15) 0.0561(6) Uani 1 1 d . .
H9 H 0.0896 0.4714 0.1434 0.067 Uiso 1 1 calc R U
C10 C 0.1655(2) 0.58660(17) 0.19498(16) 0.0592(6) Uani 1 1 d . .
H10 H 0.1028 0.6135 0.2094 0.071 Uiso 1 1 calc R U
C11 C 0.2650(2) 0.63080(16) 0.21358(16) 0.0602(6) Uani 1 1 d . .
H11 H 0.2719 0.6878 0.2429 0.072 Uiso 1 1 calc R U
C12 C 0.35559(18) 0.59230(14) 0.18951(14) 0.0475(5) Uani 1 1 d . .
H12 H 0.4235 0.6242 0.2024 0.057 Uiso 1 1 calc R U
C13 C 0.66308(15) 0.22744(11) 0.08475(11) 0.0312(4) Uani 1 1 d . .
C14 C 0.71137(16) 0.16279(12) 0.02890(13) 0.0399(4) Uani 1 1 d . .
C15 C 0.69595(19) 0.17570(16) -0.06593(15) 0.0535(6) Uani 1 1 d . .
H15 H 0.6563 0.2265 -0.0950 0.064 Uiso 1 1 calc R U
C16 C 0.7383(2) 0.1145(2) -0.1182(2) 0.0775(9) Uani 1 1 d . .
H16 H 0.7278 0.1239 -0.1831 0.093 Uiso 1 1 calc R U
C17 C 0.7945(3) 0.0416(2) -0.0780(3) 0.0881(11) Uani 1 1 d . .
H17 H 0.8225 -0.0001 -0.1148 0.106 Uiso 1 1 calc R U
C18 C 0.8112(2) 0.02743(16) 0.0158(3) 0.0796(9) Uani 1 1 d . .
H18 H 0.8511 -0.0237 0.0437 0.096 Uiso 1 1 calc R U
C19 C 0.76929(19) 0.08855(14) 0.07066(18) 0.0577(6) Uani 1 1 d . .
H19 H 0.7806 0.0790 0.1356 0.069 Uiso 1 1 calc R U
C20 C 0.82439(15) 0.33685(13) 0.14509(12) 0.0355(4) Uani 1 1 d . .
C21 C 0.83579(18) 0.36807(16) 0.05004(13) 0.0528(6) Uani 1 1 d . .
H21A H 0.8399 0.3159 0.0111 0.079 Uiso 1 1 calc R U
H21B H 0.9033 0.4038 0.0576 0.079 Uiso 1 1 calc R U
H21C H 0.7715 0.4046 0.0204 0.079 Uiso 1 1 calc R U
C22 C 0.82805(18) 0.41803(14) 0.20844(14) 0.0477(5) Uani 1 1 d . .
H22A H 0.7711 0.4610 0.1786 0.072 Uiso 1 1 calc R U
H22B H 0.9009 0.4464 0.2196 0.072 Uiso 1 1 calc R U
H22C H 0.8145 0.3987 0.2677 0.072 Uiso 1 1 calc R U
C23 C 0.91625(18) 0.27177(16) 0.18933(16) 0.0554(6) Uani 1 1 d . .
H23A H 0.9032 0.2488 0.2476 0.083 Uiso 1 1 calc R U
H23B H 0.9876 0.3028 0.2022 0.083 Uiso 1 1 calc R U
H23C H 0.9170 0.2218 0.1467 0.083 Uiso 1 1 calc R U
C24 C 0.46430(15) 0.16720(12) 0.06142(12) 0.0343(4) Uani 1 1 d . .
C25 C 0.43130(18) 0.15863(14) -0.04423(13) 0.0454(5) Uani 1 1 d . .
H25A H 0.4178 0.2183 -0.0721 0.068 Uiso 1 1 calc R U
H25B H 0.3639 0.1226 -0.0629 0.068 Uiso 1 1 calc R U
H25C H 0.4911 0.1295 -0.0655 0.068 Uiso 1 1 calc R U
C26 C 0.36889(16) 0.20992(13) 0.09345(14) 0.0427(5) Uani 1 1 d . .
H26A H 0.3903 0.2180 0.1610 0.064 Uiso 1 1 calc R U
H26B H 0.3038 0.1710 0.0767 0.064 Uiso 1 1 calc R U
H26C H 0.3513 0.2683 0.0632 0.064 Uiso 1 1 calc R U
C27 C 0.49380(18) 0.07585(13) 0.10777(14) 0.0458(5) Uani 1 1 d . .
H27A H 0.5530 0.0484 0.0844 0.069 Uiso 1 1 calc R U
H27B H 0.4285 0.0370 0.0933 0.069 Uiso 1 1 calc R U
H27C H 0.5188 0.0837 0.1752 0.069 Uiso 1 1 calc R U

loop_
_atom_site_aniso_label
_atom_site_aniso_U_11
_atom_site_aniso_U_22
_atom_site_aniso_U_33
_atom_site_aniso_U_23
_atom_site_aniso_U_13
_atom_site_aniso_U_12
Zn1 0.03603(12) 0.02893(12) 0.03666(12) 0.00327(9) 0.01333(9) 0.00250(9)
Cl1 0.0429(3) 0.0328(2) 0.0366(2) 0.00081(18) 0.00921(19) -0.0091(2)
Si1 0.0340(3) 0.0275(2) 0.0274(2) 0.00032(18) 0.00912(19) 0.0013(2)
N1 0.0346(8) 0.0262(7) 0.0289(7) -0.0006(6) 0.0082(6) -0.0005(6)
N2 0.0326(8) 0.0316(8) 0.0299(7) -0.0007(6) 0.0095(6) 0.0004(6)
C1 0.0340(10) 0.0361(10) 0.0294(8) 0.0005(7) 0.0084(7) -0.0001(8)
C2 0.0369(10) 0.0495(12) 0.0334(9) 0.0030(8) 0.0106(8) 0.0066(9)
C3 0.0373(11) 0.0561(13) 0.0402(10) 0.0148(9) 0.0082(8) 0.0089(9)
C4 0.0427(12) 0.0740(15) 0.0362(10) 0.0167(10) 0.0142(9) 0.0049(11)
C5 0.0517(13) 0.0733(16) 0.0398(11) 0.0050(10) 0.0226(10) 0.0143(11)
C6 0.0449(11) 0.0464(12) 0.0384(10) 0.0044(8) 0.0130(9) 0.0101(9)
C7 0.0362(10) 0.0362(10) 0.0319(9) 0.0042(7) 0.0119(7) 0.0060(8)
C8 0.0484(12) 0.0502(12) 0.0385(10) -0.0033(9) 0.0156(9) -0.0043(10)
C9 0.0423(12) 0.0814(17) 0.0485(12) 0.0007(12) 0.0183(10) -0.0047(12)
C10 0.0556(14) 0.0771(17) 0.0538(13) 0.0062(12) 0.0307(11) 0.0179(13)
C11 0.0781(17) 0.0501(13) 0.0624(14) -0.0064(11) 0.0362(13) 0.0106(12)
C12 0.0499(12) 0.0441(12) 0.0525(12) -0.0040(9) 0.0200(10) -0.0028(10)
C13 0.0399(10) 0.0272(9) 0.0272(8) 0.0047(7) 0.0093(7) 0.0021(8)
C14 0.0411(11) 0.0340(10) 0.0496(11) -0.0076(8) 0.0205(9) -0.0044(9)
C15 0.0588(14) 0.0581(14) 0.0505(12) -0.0178(10) 0.0265(11) -0.0171(11)
C16 0.0797(19) 0.088(2) 0.0816(18) -0.0498(17) 0.0519(16) -0.0369(17)
C17 0.077(2) 0.074(2) 0.136(3) -0.063(2) 0.071(2) -0.0332(17)
C18 0.0600(16) 0.0398(14) 0.148(3) -0.0179(16) 0.0418(18) 0.0033(12)
C19 0.0545(14) 0.0400(12) 0.0834(16) -0.0016(11) 0.0260(12) 0.0064(11)
C20 0.0323(9) 0.0400(10) 0.0337(9) -0.0012(8) 0.0072(7) -0.0028(8)
C21 0.0497(13) 0.0686(15) 0.0412(11) 0.0018(10) 0.0132(9) -0.0201(11)
C22 0.0443(11) 0.0480(12) 0.0493(11) -0.0104(9) 0.0085(9) -0.0077(10)
C23 0.0413(12) 0.0566(14) 0.0636(14) -0.0004(11) 0.0042(10) 0.0054(10)
C24 0.0387(10) 0.0276(9) 0.0366(9) 0.0017(7) 0.0089(8) -0.0038(8)
C25 0.0505(12) 0.0433(11) 0.0394(10) -0.0052(9) 0.0052(9) -0.0084(10)
C26 0.0377(11) 0.0402(11) 0.0513(11) -0.0001(9) 0.0129(9) -0.0048(9)
C27 0.0514(12) 0.0310(10) 0.0563(12) 0.0083(9) 0.0153(10) -0.0016(9)

loop_
_atom_type_symbol
_atom_type_description
_atom_type_scat_dispersion_real
_atom_type_scat_dispersion_imag
_atom_type_scat_source
C C 0.0033 0.0016 'International Tables Vol C Tables 4.2.6.8 and 6.1.1.4'
H H 0.0000 0.0000 'International Tables Vol C Tables 4.2.6.8 and 6.1.1.4'
Cl Cl 0.1484 0.1585 'International Tables Vol C Tables 4.2.6.8 and 6.1.1.4'
N N 0.0061 0.0033 'International Tables Vol C Tables 4.2.6.8 and 6.1.1.4'
Si Si 0.0817 0.0704 'International Tables Vol C Tables 4.2.6.8 and 6.1.1.4'
Zn Zn 0.2839 1.4301 'International Tables Vol C Tables 4.2.6.8 and 6.1.1.4'

loop_
_geom_angle_atom_site_label_1
_geom_angle_atom_site_label_2
_geom_angle_atom_site_label_3
_geom_angle
_geom_angle_site_symmetry_3
Cl1 Zn1 Cl1 91.27(2) 3_665
Cl1 Zn1 Si1 112.46(2) .
Si1 Zn1 Cl1 101.92(2) 3_665
C7 Zn1 Cl1 110.46(6) .
C7 Zn1 Cl1 110.14(6) 3_665
C7 Zn1 Si1 124.83(5) .
Zn1 Cl1 Zn1 88.73(2) 3_665
N1 Si1 Zn1 115.73(5) .
N1 Si1 C1 104.45(7) .
N2 Si1 Zn1 125.94(5) .
N2 Si1 N1 71.45(7) .
N2 Si1 C1 106.64(8) .
C1 Si1 Zn1 120.76(6) .
C13 N1 Si1 91.48(11) .
C13 N1 C24 132.89(14) .
C24 N1 Si1 135.39(12) .
C13 N2 Si1 91.11(11) .
C13 N2 C20 131.35(14) .
C20 N2 Si1 135.50(12) .
C2 C1 Si1 122.56(13) .
C2 C1 C6 117.80(16) .
C6 C1 Si1 119.40(14) .
C1 C2 H2 119.2 .
C3 C2 C1 121.58(17) .
C3 C2 H2 119.2 .
C2 C3 H3 120.4 .
C4 C3 C2 119.26(19) .
C4 C3 H3 120.4 .
C3 C4 H4 119.8 .
C5 C4 C3 120.50(18) .
C5 C4 H4 119.8 .
C4 C5 H5 120.0 .
C4 C5 C6 119.98(19) .
C6 C5 H5 120.0 .
C1 C6 H6 119.6 .
C5 C6 C1 120.87(19) .
C5 C6 H6 119.6 .
C8 C7 Zn1 122.82(14) .
C8 C7 C12 115.47(17) .
C12 C7 Zn1 121.51(14) .
C7 C8 H8 118.7 .
C7 C8 C9 122.6(2) .
C9 C8 H8 118.7 .
C8 C9 H9 119.9 .
C10 C9 C8 120.1(2) .
C10 C9 H9 119.9 .
C9 C10 H10 120.3 .
C11 C10 C9 119.3(2) .
C11 C10 H10 120.3 .
C10 C11 H11 120.0 .
C10 C11 C12 120.1(2) .
C12 C11 H11 120.0 .
C7 C12 H12 118.8 .
C11 C12 C7 122.3(2) .
C11 C12 H12 118.8 .
N1 C13 N2 105.82(14) .
N1 C13 C14 126.51(16) .
N2 C13 C14 127.67(16) .
C15 C14 C13 119.98(18) .
C19 C14 C13 120.45(18) .
C19 C14 C15 119.55(19) .
C14 C15 H15 120.0 .
C16 C15 C14 120.0(3) .
C16 C15 H15 120.0 .
C15 C16 H16 119.6 .
C17 C16 C15 120.8(3) .
C17 C16 H16 119.6 .
C16 C17 H17 119.8 .
C16 C17 C18 120.4(2) .
C18 C17 H17 119.8 .
C17 C18 H18 119.9 .
C17 C18 C19 120.1(3) .
C19 C18 H18 119.9 .
C14 C19 C18 119.2(3) .
C14 C19 H19 120.4 .
C18 C19 H19 120.4 .
N2 C20 C21 110.48(14) .
N2 C20 C22 105.41(14) .
N2 C20 C23 110.57(16) .
C21 C20 C22 109.35(17) .
C23 C20 C21 111.28(17) .
C23 C20 C22 109.58(16) .
C20 C21 H21A 109.5 .
C20 C21 H21B 109.5 .
C20 C21 H21C 109.5 .
H21A C21 H21B 109.5 .
H21A C21 H21C 109.5 .
H21B C21 H21C 109.5 .
C20 C22 H22A 109.5 .
C20 C22 H22B 109.5 .
C20 C22 H22C 109.5 .
H22A C22 H22B 109.5 .
H22A C22 H22C 109.5 .
H22B C22 H22C 109.5 .
C20 C23 H23A 109.5 .
C20 C23 H23B 109.5 .
C20 C23 H23C 109.5 .
H23A C23 H23B 109.5 .
H23A C23 H23C 109.5 .
H23B C23 H23C 109.5 .
N1 C24 C25 111.35(14) .
N1 C24 C26 105.35(14) .
N1 C24 C27 109.43(15) .
C25 C24 C27 111.19(15) .
C26 C24 C25 108.73(16) .
C26 C24 C27 110.63(15) .
C24 C25 H25A 109.5 .
C24 C25 H25B 109.5 .
C24 C25 H25C 109.5 .
H25A C25 H25B 109.5 .
H25A C25 H25C 109.5 .
H25B C25 H25C 109.5 .
C24 C26 H26A 109.5 .
C24 C26 H26B 109.5 .
C24 C26 H26C 109.5 .
H26A C26 H26B 109.5 .
H26A C26 H26C 109.5 .
H26B C26 H26C 109.5 .
C24 C27 H27A 109.5 .
C24 C27 H27B 109.5 .
C24 C27 H27C 109.5 .
H27A C27 H27B 109.5 .
H27A C27 H27C 109.5 .
H27B C27 H27C 109.5 .

loop_
_geom_bond_atom_site_label_1
_geom_bond_atom_site_label_2
_geom_bond_distance
_geom_bond_site_symmetry_2
Zn1 Cl1 2.4944(8) 3_665
Zn1 Cl1 2.3826(6) .
Zn1 Si1 2.4171(7) .
Zn1 C7 1.9962(18) .
Cl1 Zn1 2.4943(8) 3_665
Si1 N1 1.8298(14) .
Si1 N2 1.8296(15) .
Si1 C1 1.8880(17) .
N1 C13 1.333(2) .
N1 C24 1.481(2) .
N2 C13 1.345(2) .
N2 C20 1.482(2) .
C1 C2 1.393(3) .
C1 C6 1.395(3) .
C2 H2 0.9500 .
C2 C3 1.387(2) .
C3 H3 0.9500 .
C3 C4 1.385(3) .
C4 H4 0.9500 .
C4 C5 1.372(3) .
C5 H5 0.9500 .
C5 C6 1.392(3) .
C6 H6 0.9500 .
C7 C8 1.388(3) .
C7 C12 1.402(3) .
C8 H8 0.9500 .
C8 C9 1.392(3) .
C9 H9 0.9500 .
C9 C10 1.373(4) .
C10 H10 0.9500 .
C10 C11 1.373(3) .
C11 H11 0.9500 .
C11 C12 1.391(3) .
C12 H12 0.9500 .
C13 C14 1.493(2) .
C14 C15 1.387(3) .
C14 C19 1.385(3) .
C15 H15 0.9500 .
C15 C16 1.385(3) .
C16 H16 0.9500 .
C16 C17 1.353(5) .
C17 H17 0.9500 .
C17 C18 1.372(5) .
C18 H18 0.9500 .
C18 C19 1.407(3) .
C19 H19 0.9500 .
C20 C21 1.526(2) .
C20 C22 1.529(3) .
C20 C23 1.523(3) .
C21 H21A 0.9800 .
C21 H21B 0.9800 .
C21 H21C 0.9800 .
C22 H22A 0.9800 .
C22 H22B 0.9800 .
C22 H22C 0.9800 .
C23 H23A 0.9800 .
C23 H23B 0.9800 .
C23 H23C 0.9800 .
C24 C25 1.527(3) .
C24 C26 1.526(3) .
C24 C27 1.532(3) .
C25 H25A 0.9800 .
C25 H25B 0.9800 .
C25 H25C 0.9800 .
C26 H26A 0.9800 .
C26 H26B 0.9800 .
C26 H26C 0.9800 .
C27 H27A 0.9800 .
C27 H27B 0.9800 .
C27 H27C 0.9800 .

loop_
_geom_torsion_atom_site_label_1
_geom_torsion_atom_site_label_2
_geom_torsion_atom_site_label_3
_geom_torsion_atom_site_label_4
_geom_torsion
Zn1 Si1 N1 C13 119.19(9)
Zn1 Si1 N1 C24 -66.11(16)
Zn1 Si1 N2 C13 -106.32(10)
Zn1 Si1 N2 C20 57.91(17)
Zn1 Si1 C1 C2 178.81(13)
Zn1 Si1 C1 C6 4.56(18)
Zn1 C7 C8 C9 -172.59(15)
Zn1 C7 C12 C11 173.42(16)
Si1 N1 C13 N2 3.36(13)
Si1 N1 C13 C14 -176.52(16)
Si1 N1 C24 C25 124.58(16)
Si1 N1 C24 C26 6.9(2)
Si1 N1 C24 C27 -112.08(17)
Si1 N2 C13 N1 -3.36(13)
Si1 N2 C13 C14 176.52(16)
Si1 N2 C20 C21 -103.20(18)
Si1 N2 C20 C22 14.8(2)
Si1 N2 C20 C23 133.17(16)
Si1 C1 C2 C3 -173.81(15)
Si1 C1 C6 C5 175.00(17)
N1 Si1 N2 C13 2.48(9)
N1 Si1 N2 C20 166.71(17)
N1 Si1 C1 C2 46.35(17)
N1 Si1 C1 C6 -127.90(16)
N1 C13 C14 C15 80.9(2)
N1 C13 C14 C19 -97.4(2)
N2 Si1 N1 C13 -2.50(9)
N2 Si1 N1 C24 172.19(17)
N2 Si1 C1 C2 -28.23(17)
N2 Si1 C1 C6 157.53(15)
N2 C13 C14 C15 -98.9(2)
N2 C13 C14 C19 82.7(2)
C1 Si1 N1 C13 -105.54(11)
C1 Si1 N1 C24 69.16(17)
C1 Si1 N2 C13 102.52(11)
C1 Si1 N2 C20 -93.25(16)
C1 C2 C3 C4 -0.9(3)
C2 C1 C6 C5 0.5(3)
C2 C3 C4 C5 0.3(3)
C3 C4 C5 C6 0.7(4)
C4 C5 C6 C1 -1.1(3)
C6 C1 C2 C3 0.5(3)
C7 C8 C9 C10 -0.9(3)
C8 C7 C12 C11 -1.5(3)
C8 C9 C10 C11 -1.4(3)
C9 C10 C11 C12 2.1(3)
C10 C11 C12 C7 -0.6(3)
C12 C7 C8 C9 2.3(3)
C13 N1 C24 C25 -62.7(2)
C13 N1 C24 C26 179.64(17)
C13 N1 C24 C27 60.7(2)
C13 N2 C20 C21 55.6(2)
C13 N2 C20 C22 173.60(17)
C13 N2 C20 C23 -68.0(2)
C13 C14 C15 C16 -178.4(2)
C13 C14 C19 C18 178.2(2)
C14 C15 C16 C17 0.3(4)
C15 C14 C19 C18 -0.2(3)
C15 C16 C17 C18 -0.6(4)
C16 C17 C18 C19 0.4(4)
C17 C18 C19 C14 -0.1(4)
C19 C14 C15 C16 0.0(3)
C20 N2 C13 N1 -168.66(16)
C20 N2 C13 C14 11.2(3)
C24 N1 C13 N2 -171.56(16)
C24 N1 C13 C14 8.6(3)
